data_9013681
loop_
_publ_author_name
'Andreozzi, G. B.'
'Ballirano, P.'
'Gianfagna, A.'
'Mazziotti-Tagliani S'
'Pacella, A.'

_publ_section_title
;Structural and spectroscopic characterization of a suite of fibrous
 amphiboles with high environmental and health relevance from Biancaville
 (Sicily, Italy) Locality: Biancaville, Sicily, Italy Sample Name: Sample 4
;
_journal_name_full 'American Mineralogist'
_journal_page_first 1333
_journal_page_last 1340
_journal_paper_doi 10.2138/am.2009.3214
_journal_volume 94
_journal_year 2009
_chemical_compound_source 'Biancaville, Sicily, Italy'
_chemical_formula_sum 'Al0.4 Ca1.3 Fe0.6 K0.24 Mg4.6 Mn0.06 Na1.2 O24 Si7.6'
_chemical_name_mineral Fluoro-edenite
_space_group_IT_number 12
_symmetry_space_group_name_Hall '-C 2y'
_symmetry_space_group_name_H-M 'C 1 2/m 1'
_cell_angle_alpha 90
_cell_angle_beta 104.403
_cell_angle_gamma 90
_cell_formula_units_Z 2
_cell_length_a 9.7935
_cell_length_b 17.9728
_cell_length_c 5.2746
_cell_volume 899.237
_database_code_amcsd 0004978
_exptl_crystal_density_diffrn 3.124
_cod_original_formula_sum 'O24 (Si7.6 Al.4) Mg4.6 Fe.6 Ca1.3 Na1.2 Mn.06 K.24'
_cod_database_code 9013681

loop_
_space_group_symop_operation_xyz
x,y,z
1/2+x,1/2+y,z
x,-y,z
1/2+x,1/2-y,z
-x,y,-z
1/2-x,1/2+y,-z
-x,-y,-z
1/2-x,1/2-y,-z

loop_
_atom_site_label
_atom_site_fract_x
_atom_site_fract_y
_atom_site_fract_z
_atom_site_occupancy
_atom_site_U_iso_or_equiv
_atom_site_type_symbol
_atom_site_attached_hydrogens
O1 0.11000 0.08570 0.22050 1.00000 0.01000 O 0
O2 0.11420 0.17330 0.71900 1.00000 0.01000 O 0
O3 0.10480 0.00000 0.71770 1.00000 0.01000 O 0
O4 0.36140 0.24980 0.80140 1.00000 0.01000 O 0
O5 0.34970 0.13270 0.09310 1.00000 0.01000 O 0
O6 0.34270 0.11950 0.59380 1.00000 0.01000 O 0
O7 0.34620 0.00000 0.28740 1.00000 0.01000 O 0
SiT1 0.27800 0.08468 0.29390 0.95000 0.00500 Si 0
AlT1 0.27800 0.08468 0.29390 0.05000 0.00500 Al 0
SiT2 0.29060 0.17007 0.80800 0.95000 0.00500 Si 0
AlT2 0.29060 0.17007 0.80800 0.05000 0.00500 Al 0
MgM1 0.00000 0.08645 0.50000 0.98000 0.00600 Mg 0
Fe3+M1 0.00000 0.08645 0.50000 0.02000 0.00600 Fe 0
MgM2 0.00000 0.17903 0.00000 0.74000 0.00600 Mg 0
Fe2+M2 0.00000 0.17903 0.00000 0.02000 0.00600 Fe 0
Fe3+M2 0.00000 0.17903 0.00000 0.24000 0.00600 Fe 0
MgM3 0.00000 0.00000 0.00000 0.96000 0.00600 Mg 0
Fe3+M3 0.00000 0.00000 0.00000 0.04000 0.00600 Fe 0
CaM4 0.00000 0.27827 0.50000 0.65000 0.01100 Ca 0
NaM4 0.00000 0.27827 0.50000 0.22000 0.01100 Na 0
MnM4 0.00000 0.27827 0.50000 0.03000 0.01100 Mn 0
MgM4 0.00000 0.27827 0.50000 0.10000 0.01100 Mg 0
KA 0.00000 0.50000 0.00000 0.24000 0.02500 K 0
NaA 0.00000 0.50000 0.00000 0.76000 0.02500 Na 0

loop_
_cod_changelog_entry_id
_cod_changelog_entry_author
_cod_changelog_entry_date
_cod_changelog_entry_text
1
;cod-tools version 3.8.0
Id: cif_guess_AMCSD_atom_types 9581 2023-05-17 12:35:41Z saulius
;
2023-05-23T09:25:05+03:00
;Derived atom types and hydrogen counts
from atom names that follow the AMCSD naming convention
(Wat == water, O-H == hydroxyl).
;

loop_
_cod_related_entry_id
_cod_related_entry_database
_cod_related_entry_code
1 AMCSD 0004978
